data_4321750
loop_
_publ_author_name
'Myra B. O'Donoghue'
'William M. Davis'
'Richard R. Schrock'
'William M. Reiff'

_publ_section_title
;
 Heterobimetallic Dinitrogen Complexes That Contain the {[N3N]Mo-NN}-
 Ligand
;
_journal_name_full 'Inorganic Chemistry'
_journal_page_first 243
_journal_page_last 252
_journal_paper_doi 10.1021/ic9811188
_journal_volume 38
_journal_year 1999
_chemical_formula_sum 'C32 H88 Cl2 Mo2 N12 O0.5 Si6 Zr'
_chemical_formula_weight 1171.68
_space_group_IT_number 14
_symmetry_cell_setting monoclinic
_symmetry_space_group_name_Hall '-P 2ybc'
_symmetry_space_group_name_H-M 'P 1 21/c 1'
_atom_sites_solution_hydrogens geom
_atom_sites_solution_primary direct
_atom_sites_solution_secondary difmap
_audit_creation_method SHELXL
_cell_angle_alpha 90.00
_cell_angle_beta 100.2590(10)
_cell_angle_gamma 90.00
_cell_formula_units_Z 4
_cell_length_a 16.4150(3)
_cell_length_b 18.5686(4)
_cell_length_c 19.8964(4)
_cell_measurement_temperature 183(2)
_cell_volume 5967.5(2)
_computing_cell_refinement 'Siemens XSCANS'
_computing_data_collection 'Siemens XSCANS'
_computing_data_reduction 'Siemens SHELXTL'
_computing_molecular_graphics 'Siemens SHELXTL'
_computing_publication_material 'Siemens SHELXTL'
_computing_structure_refinement 'SHELXL-93 (Sheldrick, 1993)'
_computing_structure_solution 'SHELXS-86 (Sheldrick, 1990)'
_diffrn_ambient_temperature 183(2)
_diffrn_measurement_device 'Siemens P4'
_diffrn_measurement_method '\w scans'
_diffrn_radiation_monochromator graphite
_diffrn_radiation_source 'fine-focus sealed tube'
_diffrn_radiation_type MoK\a
_diffrn_radiation_wavelength 0.71073
_diffrn_reflns_av_R_equivalents 0.1174
_diffrn_reflns_av_sigmaI/netI 0.1007
_diffrn_reflns_limit_h_max 18
_diffrn_reflns_limit_h_min -17
_diffrn_reflns_limit_k_max 20
_diffrn_reflns_limit_k_min -18
_diffrn_reflns_limit_l_max 18
_diffrn_reflns_limit_l_min -22
_diffrn_reflns_number 23769
_diffrn_reflns_theta_max 23.29
_diffrn_reflns_theta_min 1.26
_exptl_absorpt_coefficient_mu 0.829
_exptl_absorpt_correction_type none
_exptl_crystal_density_diffrn 1.304
_exptl_crystal_F_000 2440
_refine_diff_density_max 1.868
_refine_diff_density_min -0.768
_refine_diff_density_rms 0.153
_refine_ls_extinction_coef 0.00075(15)
_refine_ls_extinction_expression Fc^*^=kFc[1+0.001xFc^2^\l^3^/sin(2\q)]^-1/4^
_refine_ls_extinction_method SHELXL
_refine_ls_goodness_of_fit_all 1.056
_refine_ls_goodness_of_fit_obs 1.028
_refine_ls_matrix_type full
_refine_ls_number_parameters 502
_refine_ls_number_reflns 8532
_refine_ls_number_restraints 0
_refine_ls_restrained_S_all 1.159
_refine_ls_restrained_S_obs 1.028
_refine_ls_R_factor_all 0.0986
_refine_ls_R_factor_obs 0.0559
_refine_ls_shift/esd_max -0.001
_refine_ls_shift/esd_mean 0.000
_refine_ls_structure_factor_coef Fsqd
_refine_ls_weighting_details 'w=1/[\s^2^(Fo^2^)+(0.0771P)^2^+15.4353P] where P=(Fo^2^+2Fc^2^)/3'
_refine_ls_weighting_scheme calc
_refine_ls_wR_factor_all 0.1835
_refine_ls_wR_factor_obs 0.1322
_reflns_number_observed 5760
_reflns_number_total 8552
_reflns_observed_criterion >2sigma(I)
_cod_data_source_file ic9811188_2.cif
_cod_data_source_block compound6
_cod_depositor_comments
;
The following automatic conversions were performed:

'_refine_ls_weighting_scheme' value 'calc
w=1/[\s^2^(Fo^2^)+(0.0771P)^2^+15.4353P] where P=(Fo^2^+2Fc^2^)/3'
was changed to 'calc'. New tag '_refine_ls_weighting_details' was
created. The value of the new tag was set to
'w=1/[\s^2^(Fo^2^)+(0.0771P)^2^+15.4353P] where P=(Fo^2^+2Fc^2^)/3'.

Automatic conversion script
Id: cif_fix_values 3143 2015-03-26 13:38:13Z robertas 
;
_cod_original_formula_sum 'C32 H88 Cl2 Mo2 N12 O0.50 Si6 Zr'
_cod_database_code 4321750

loop_
_symmetry_equiv_pos_as_xyz
'x, y, z'
'-x, y+1/2, -z+1/2'
'-x, -y, -z'
'x, -y-1/2, z-1/2'

loop_
_atom_site_aniso_label
_atom_site_aniso_U_11
_atom_site_aniso_U_22
_atom_site_aniso_U_33
_atom_site_aniso_U_23
_atom_site_aniso_U_13
_atom_site_aniso_U_12
Mo1 0.0319(4) 0.0240(3) 0.0349(4) 0.0004(3) 0.0033(3) 0.0043(3)
Mo2 0.0344(4) 0.0286(4) 0.0356(4) -0.0055(3) 0.0066(3) 0.0028(3)
Zr 0.0377(4) 0.0247(4) 0.0313(5) 0.0006(3) 0.0065(3) 0.0056(3)
Cl1 0.085(2) 0.0563(14) 0.060(2) 0.0080(12) 0.0358(14) -0.0064(12)
Cl2 0.0509(13) 0.0583(13) 0.0491(15) -0.0081(11) -0.0012(10) -0.0002(10)
Si11 0.0412(13) 0.0421(13) 0.061(2) -0.0020(12) 0.0095(12) -0.0055(10)
Si12 0.0451(14) 0.0469(14) 0.050(2) -0.0002(12) 0.0178(12) 0.0037(11)
Si13 0.0522(14) 0.0469(14) 0.0371(15) -0.0063(11) 0.0008(11) 0.0076(11)
Si21 0.0437(14) 0.0558(15) 0.047(2) -0.0079(12) -0.0048(12) 0.0139(11)
Si22 0.066(2) 0.0427(14) 0.060(2) -0.0045(13) 0.0279(14) -0.0070(12)
Si23 0.0455(13) 0.0311(11) 0.0430(15) 0.0056(10) 0.0067(11) 0.0019(10)
N11 0.028(3) 0.038(4) 0.051(5) 0.001(3) 0.003(3) 0.005(3)
N12 0.037(4) 0.033(3) 0.047(4) 0.007(3) 0.005(3) -0.001(3)
N13 0.051(4) 0.032(4) 0.044(5) -0.006(3) 0.002(3) 0.007(3)
N14 0.047(4) 0.029(3) 0.040(4) 0.000(3) 0.007(3) 0.012(3)
N15 0.031(3) 0.026(3) 0.041(4) 0.000(3) 0.005(3) -0.002(3)
N16 0.043(4) 0.031(3) 0.036(4) 0.007(3) 0.009(3) 0.002(3)
N21 0.047(4) 0.035(3) 0.030(4) -0.004(3) 0.002(3) 0.004(3)
N22 0.064(5) 0.051(4) 0.040(4) -0.019(3) 0.033(4) -0.006(3)
N23 0.037(4) 0.031(3) 0.051(5) -0.004(3) 0.001(3) 0.008(3)
N24 0.042(4) 0.037(4) 0.053(5) -0.016(3) 0.008(3) 0.004(3)
N25 0.033(3) 0.030(3) 0.032(4) -0.002(3) 0.005(3) 0.004(3)
N26 0.036(4) 0.032(3) 0.028(4) 0.000(3) 0.001(3) 0.002(3)
C11 0.035(5) 0.053(5) 0.073(7) 0.001(5) -0.002(4) 0.014(4)
C13 0.050(5) 0.053(5) 0.065(7) 0.023(5) 0.013(5) 0.001(4)
C15 0.089(7) 0.032(5) 0.058(7) 0.000(4) -0.007(5) 0.022(5)
C21 0.052(6) 0.045(5) 0.058(6) -0.015(4) -0.014(5) 0.012(4)
C22 0.067(7) 0.062(6) 0.054(7) -0.029(5) 0.006(5) 0.004(5)
C23 0.085(8) 0.068(7) 0.107(10) -0.035(7) 0.058(7) -0.024(6)
C24 0.065(7) 0.072(7) 0.114(10) -0.057(7) 0.052(6) -0.017(5)
C25 0.064(6) 0.044(5) 0.050(6) -0.011(4) -0.007(5) 0.019(4)
C26 0.077(7) 0.048(6) 0.064(7) -0.015(5) 0.008(5) 0.022(5)
C111 0.291(25) 0.102(12) 0.292(26) -0.129(15) 0.196(21) -0.094(14)
C112 0.150(14) 0.138(13) 0.215(19) 0.118(13) -0.102(13) -0.102(11)
C113 0.062(8) 0.076(9) 0.281(23) -0.009(11) -0.026(10) -0.015(7)
C121 0.093(8) 0.069(7) 0.078(8) -0.010(6) 0.039(6) -0.002(6)
C122 0.069(7) 0.079(7) 0.083(8) 0.014(6) 0.032(6) -0.001(6)
C123 0.033(5) 0.075(7) 0.088(8) -0.001(6) 0.000(5) 0.004(4)
C131 0.090(8) 0.075(7) 0.048(7) -0.018(5) -0.009(6) 0.012(6)
C132 0.056(6) 0.073(7) 0.057(7) -0.010(5) -0.013(5) 0.013(5)
C133 0.093(8) 0.075(7) 0.042(6) 0.010(5) 0.018(5) -0.001(6)
C211 0.102(9) 0.048(6) 0.094(9) -0.002(6) -0.024(7) 0.021(6)
C212 0.048(6) 0.124(9) 0.062(7) -0.025(7) 0.011(5) 0.013(6)
C213 0.046(5) 0.071(6) 0.064(7) -0.003(5) -0.001(5) 0.009(5)
C221 0.071(8) 0.081(9) 0.271(22) -0.048(11) 0.050(11) -0.030(7)
C222 0.095(8) 0.052(6) 0.077(8) -0.010(5) 0.036(6) -0.020(5)
C223 0.187(15) 0.082(9) 0.078(10) 0.001(7) 0.029(10) 0.007(9)
C231 0.063(6) 0.055(6) 0.068(7) 0.008(5) 0.034(5) 0.009(5)
C232 0.071(6) 0.043(5) 0.072(7) 0.014(5) 0.013(5) 0.010(5)
C233 0.070(6) 0.050(5) 0.042(6) 0.002(4) 0.000(5) -0.004(5)
O 0.067(8) 0.021(6) 0.098(11) 0.005(6) 0.001(8) -0.022(6)

loop_
_atom_site_label
_atom_site_type_symbol
_atom_site_fract_x
_atom_site_fract_y
_atom_site_fract_z
_atom_site_U_iso_or_equiv
_atom_site_thermal_displace_type
_atom_site_occupancy
_atom_site_calc_flag
_atom_site_refinement_flags
_atom_site_disorder_group
Mo1 Mo 0.11701(4) 0.58839(3) 0.19049(3) 0.0306(2) Uani 1 d . 1
Mo2 Mo 0.35276(4) 0.17197(3) 0.14353(4) 0.0328(2) Uani 1 d . 1
Zr Zr 0.27053(4) 0.36818(4) 0.28973(4) 0.0312(2) Uani 1 d . 1
Cl1 Cl 0.1920(2) 0.31581(13) 0.36774(13) 0.0644(7) Uani 1 d . 1
Cl2 Cl 0.39990(13) 0.40803(12) 0.35593(12) 0.0540(6) Uani 1 d . 1
Si11 Si -0.02953(14) 0.46136(12) 0.14959(14) 0.0481(6) Uani 1 d . 1
Si12 Si 0.27201(14) 0.56621(13) 0.10718(13) 0.0462(6) Uani 1 d . 1
Si13 Si 0.17241(15) 0.61699(13) 0.35829(13) 0.0463(6) Uani 1 d . 1
Si21 Si 0.15474(15) 0.19240(13) 0.07591(13) 0.0503(7) Uani 1 d . 1
Si22 Si 0.4849(2) 0.30780(13) 0.11570(15) 0.0542(7) Uani 1 d . 1
Si23 Si 0.37989(14) 0.11779(11) 0.30467(12) 0.0400(6) Uani 1 d . 1
N11 N 0.0040(4) 0.5504(3) 0.1561(3) 0.039(2) Uani 1 d . 1
N12 N 0.1864(4) 0.6148(3) 0.1227(3) 0.039(2) Uani 1 d . 1
N13 N 0.1304(4) 0.6469(3) 0.2754(4) 0.043(2) Uani 1 d . 1
N14 N 0.0538(4) 0.6901(3) 0.1499(3) 0.039(2) Uani 1 d . 1
N15 N 0.1700(3) 0.5077(3) 0.2234(3) 0.0325(15) Uani 1 d . 1
N16 N 0.2104(4) 0.4535(3) 0.2469(3) 0.036(2) Uani 1 d . 1
N21 N 0.2480(4) 0.1454(3) 0.0826(3) 0.038(2) Uani 1 d . 1
N22 N 0.4406(4) 0.2217(4) 0.1048(4) 0.049(2) Uani 1 d . 1
N23 N 0.3897(4) 0.1040(3) 0.2194(4) 0.041(2) Uani 1 d . 1
N24 N 0.3971(4) 0.0809(3) 0.0847(4) 0.044(2) Uani 1 d . 1
N25 N 0.3167(3) 0.2444(3) 0.1904(3) 0.0318(15) Uani 1 d . 1
N26 N 0.2921(4) 0.2932(3) 0.2248(3) 0.0329(15) Uani 1 d . 1
C11 C -0.0589(5) 0.6043(4) 0.1229(5) 0.055(3) Uani 1 d . 1
H11A H -0.0942(5) 0.6190(4) 0.1560(5) 0.066 Uiso 1 calc R 1
H11B H -0.0950(5) 0.5813(4) 0.0836(5) 0.066 Uiso 1 calc R 1
C12 C -0.0196(8) 0.6704(7) 0.0984(8) 0.040(4) Uiso 0.598(14) d P 1
H12A H -0.0028(8) 0.6605(7) 0.0539(8) 0.048 Uiso 0.598(14) calc PR 1
H12B H -0.0598(8) 0.7107(7) 0.0922(8) 0.048 Uiso 0.598(14) calc PR 1
C13 C 0.1628(5) 0.6797(4) 0.0804(5) 0.056(3) Uani 1 d . 1
H13A H 0.1281(5) 0.6655(4) 0.0365(5) 0.067 Uiso 1 calc R 1
H13B H 0.2131(5) 0.7038(4) 0.0705(5) 0.067 Uiso 1 calc R 1
C14 C 0.1138(9) 0.7323(8) 0.1191(8) 0.049(4) Uiso 0.598(14) d P 1
H14A H 0.1523(9) 0.7580(8) 0.1552(8) 0.059 Uiso 0.598(14) calc PR 1
H14B H 0.0845(9) 0.7685(8) 0.0871(8) 0.059 Uiso 0.598(14) calc PR 1
C15 C 0.0985(6) 0.7216(4) 0.2686(5) 0.062(3) Uani 1 d . 1
H15A H 0.0779(6) 0.7350(4) 0.3107(5) 0.075 Uiso 1 calc R 1
H15B H 0.1444(6) 0.7546(4) 0.2638(5) 0.075 Uiso 1 calc R 1
C16 C 0.0310(9) 0.7309(8) 0.2093(7) 0.048(4) Uiso 0.598(14) d P 1
H16A H 0.0236(9) 0.7826(8) 0.1978(7) 0.057 Uiso 0.598(14) calc PR 1
H16B H -0.0216(9) 0.7121(8) 0.2202(7) 0.057 Uiso 0.598(14) calc PR 1
C21 C 0.2497(5) 0.0802(4) 0.0395(5) 0.054(3) Uani 1 d . .
H21A H 0.2334(5) 0.0377(4) 0.0640(5) 0.065 Uiso 1 calc R 1
H21B H 0.2091(5) 0.0859(4) -0.0033(5) 0.065 Uiso 1 calc R 1
C22 C 0.3322(6) 0.0683(5) 0.0231(5) 0.062(3) Uani 1 d . .
H22A H 0.3411(6) 0.1015(5) -0.0139(5) 0.074 Uiso 1 calc R 1
H22B H 0.3364(6) 0.0183(5) 0.0067(5) 0.074 Uiso 1 calc R 1
C23 C 0.4750(7) 0.1796(5) 0.0520(6) 0.082(4) Uani 1 d . .
H23A H 0.4415(7) 0.1891(5) 0.0064(6) 0.098 Uiso 1 calc R 1
H23B H 0.5324(7) 0.1956(5) 0.0513(6) 0.098 Uiso 1 calc R 1
C24 C 0.4746(6) 0.1024(5) 0.0665(6) 0.079(4) Uani 1 d . .
H24A H 0.4837(6) 0.0752(5) 0.0257(6) 0.095 Uiso 1 calc R 1
H24B H 0.5205(6) 0.0909(5) 0.1044(6) 0.095 Uiso 1 calc R 1
C25 C 0.4352(5) 0.0397(4) 0.2019(5) 0.055(3) Uani 1 d . .
H25A H 0.4275(5) -0.0004(4) 0.2330(5) 0.065 Uiso 1 calc R 1
H25B H 0.4951(5) 0.0507(4) 0.2083(5) 0.065 Uiso 1 calc R 1
C26 C 0.4048(6) 0.0176(5) 0.1298(5) 0.063(3) Uani 1 d . .
H26A H 0.4440(6) -0.0173(5) 0.1154(5) 0.076 Uiso 1 calc R 1
H26B H 0.3503(6) -0.0063(5) 0.1262(5) 0.076 Uiso 1 calc R 1
C111 C -0.0028(13) 0.4211(8) 0.0698(11) 0.211(11) Uani 1 d . .
H11B H -0.0266(13) 0.4507(8) 0.0304(11) 0.316 Uiso 1 calc R 1
H11C H -0.0254(13) 0.3722(8) 0.0637(11) 0.316 Uiso 1 calc R 1
H11D H 0.0575(13) 0.4193(8) 0.0736(11) 0.316 Uiso 1 calc R 1
C112 C 0.0144(9) 0.4066(8) 0.2203(9) 0.184(10) Uani 1 d . .
H11E H 0.0749(9) 0.4098(8) 0.2272(9) 0.277 Uiso 1 calc R 1
H11F H -0.0027(9) 0.3564(8) 0.2111(9) 0.277 Uiso 1 calc R 1
H11G H -0.0049(9) 0.4233(8) 0.2615(9) 0.277 Uiso 1 calc R 1
C113 C -0.1436(7) 0.4560(7) 0.1358(10) 0.147(8) Uani 1 d . .
H11H H -0.1672(7) 0.4863(7) 0.0969(10) 0.220 Uiso 1 calc R 1
H11I H -0.1632(7) 0.4728(7) 0.1768(10) 0.220 Uiso 1 calc R 1
H11J H -0.1610(7) 0.4059(7) 0.1265(10) 0.220 Uiso 1 calc R 1
C121 C 0.2411(7) 0.4733(5) 0.0775(6) 0.077(3) Uani 1 d . .
H12A H 0.2163(7) 0.4486(5) 0.1124(6) 0.116 Uiso 1 calc R 1
H12B H 0.2901(7) 0.4467(5) 0.0696(6) 0.116 Uiso 1 calc R 1
H12C H 0.2007(7) 0.4759(5) 0.0349(6) 0.116 Uiso 1 calc R 1
C122 C 0.3185(6) 0.6094(6) 0.0378(6) 0.075(3) Uani 1 d . .
H12D H 0.3358(6) 0.6586(6) 0.0513(6) 0.112 Uiso 1 calc R 1
H12E H 0.2774(6) 0.6107(6) -0.0044(6) 0.112 Uiso 1 calc R 1
H12F H 0.3668(6) 0.5815(6) 0.0303(6) 0.112 Uiso 1 calc R 1
C123 C 0.3521(5) 0.5650(5) 0.1870(5) 0.067(3) Uani 1 d . .
H12G H 0.3669(5) 0.6145(5) 0.2012(5) 0.100 Uiso 1 calc R 1
H12H H 0.4015(5) 0.5395(5) 0.1783(5) 0.100 Uiso 1 calc R 1
H12I H 0.3299(5) 0.5403(5) 0.2233(5) 0.100 Uiso 1 calc R 1
C131 C 0.1629(7) 0.6900(5) 0.4217(5) 0.073(3) Uani 1 d . .
H13B H 0.1921(7) 0.7332(5) 0.4104(5) 0.110 Uiso 1 calc R 1
H13C H 0.1873(7) 0.6736(5) 0.4677(5) 0.110 Uiso 1 calc R 1
H13D H 0.1043(7) 0.7015(5) 0.4201(5) 0.110 Uiso 1 calc R 1
C132 C 0.2852(5) 0.5958(5) 0.3649(5) 0.065(3) Uani 1 d . .
H13E H 0.3144(5) 0.6386(5) 0.3527(5) 0.097 Uiso 1 calc R 1
H13F H 0.2919(5) 0.5564(5) 0.3336(5) 0.097 Uiso 1 calc R 1
H13G H 0.3083(5) 0.5815(5) 0.4118(5) 0.097 Uiso 1 calc R 1
C133 C 0.1160(6) 0.5357(5) 0.3814(5) 0.069(3) Uani 1 d . .
H13H H 0.0571(6) 0.5471(5) 0.3779(5) 0.104 Uiso 1 calc R 1
H13I H 0.1389(6) 0.5213(5) 0.4284(5) 0.104 Uiso 1 calc R 1
H13J H 0.1225(6) 0.4962(5) 0.3502(5) 0.104 Uiso 1 calc R 1
C211 C 0.1722(7) 0.2855(5) 0.0478(6) 0.087(4) Uani 1 d . .
H21C H 0.1935(7) 0.2839(5) 0.0049(6) 0.130 Uiso 1 calc R 1
H21D H 0.2125(7) 0.3096(5) 0.0828(6) 0.130 Uiso 1 calc R 1
H21E H 0.1198(7) 0.3121(5) 0.0409(6) 0.130 Uiso 1 calc R 1
C212 C 0.1142(6) 0.1931(6) 0.1573(5) 0.078(3) Uani 1 d . .
H21F H 0.1055(6) 0.1435(6) 0.1712(5) 0.116 Uiso 1 calc R 1
H21G H 0.0616(6) 0.2193(6) 0.1508(5) 0.116 Uiso 1 calc R 1
H21H H 0.1543(6) 0.2169(6) 0.1928(5) 0.116 Uiso 1 calc R 1
C213 C 0.0716(5) 0.1477(5) 0.0127(5) 0.062(3) Uani 1 d . .
H21I H 0.0628(5) 0.0986(5) 0.0280(5) 0.093 Uiso 1 calc R 1
H21J H 0.0885(5) 0.1460(5) -0.0321(5) 0.093 Uiso 1 calc R 1
H21K H 0.0200(5) 0.1751(5) 0.0092(5) 0.093 Uiso 1 calc R 1
C221 C 0.6009(7) 0.3003(7) 0.1303(10) 0.138(7) Uani 1 d . .
H22C H 0.6177(7) 0.2737(7) 0.0925(10) 0.208 Uiso 1 calc R 1
H22D H 0.6203(7) 0.2747(7) 0.1733(10) 0.208 Uiso 1 calc R 1
H22E H 0.6253(7) 0.3486(7) 0.1328(10) 0.208 Uiso 1 calc R 1
C222 C 0.4549(7) 0.3582(5) 0.1877(6) 0.072(3) Uani 1 d . .
H22F H 0.4698(7) 0.3302(5) 0.2299(6) 0.108 Uiso 1 calc R 1
H22G H 0.3949(7) 0.3666(5) 0.1786(6) 0.108 Uiso 1 calc R 1
H22H H 0.4838(7) 0.4046(5) 0.1928(6) 0.108 Uiso 1 calc R 1
C223 C 0.4552(9) 0.3631(7) 0.0363(7) 0.115(5) Uani 1 d . .
H22I H 0.4706(9) 0.3373(7) -0.0026(7) 0.173 Uiso 1 calc R 1
H22J H 0.4842(9) 0.4094(7) 0.0421(7) 0.173 Uiso 1 calc R 1
H22K H 0.3953(9) 0.3714(7) 0.0278(7) 0.173 Uiso 1 calc R 1
C231 C 0.2706(5) 0.1332(5) 0.3124(5) 0.059(3) Uani 1 d . .
H23C H 0.2370(5) 0.0921(5) 0.2930(5) 0.089 Uiso 1 calc R 1
H23D H 0.2504(5) 0.1771(5) 0.2875(5) 0.089 Uiso 1 calc R 1
H23E H 0.2665(5) 0.1386(5) 0.3607(5) 0.089 Uiso 1 calc R 1
C232 C 0.4128(6) 0.0348(4) 0.3581(5) 0.062(3) Uani 1 d . .
H23F H 0.4707(6) 0.0235(4) 0.3562(5) 0.093 Uiso 1 calc R 1
H23G H 0.3777(6) -0.0060(4) 0.3402(5) 0.093 Uiso 1 calc R 1
H23H H 0.4071(6) 0.0439(4) 0.4056(5) 0.093 Uiso 1 calc R 1
C233 C 0.4442(6) 0.1950(5) 0.3411(5) 0.055(2) Uani 1 d . .
H23I H 0.5020(6) 0.1864(5) 0.3368(5) 0.083 Uiso 1 calc R 1
H23J H 0.4405(6) 0.2005(5) 0.3894(5) 0.083 Uiso 1 calc R 1
H23K H 0.4243(6) 0.2390(5) 0.3163(5) 0.083 Uiso 1 calc R 1
C12' C -0.0364(15) 0.6772(13) 0.1436(15) 0.063(7) Uiso 0.402(14) d P 2
C14' C 0.0733(14) 0.6988(12) 0.0796(13) 0.054(7) Uiso 0.402(14) d P 2
C16' C 0.0904(15) 0.7481(12) 0.1912(13) 0.058(7) Uiso 0.402(14) d P 2
C1S C 0.3634(10) -0.1775(9) 0.0850(9) 0.048(4) Uiso 0.50 d P 3
H1SA H 0.4141(10) -0.2031(9) 0.1053(9) 0.072 Uiso 0.50 calc PR 3
H1SB H 0.3778(10) -0.1355(9) 0.0596(9) 0.072 Uiso 0.50 calc PR 3
H1SC H 0.3276(10) -0.2098(9) 0.0538(9) 0.072 Uiso 0.50 calc PR 3
C2S C 0.3147(9) -0.1510(8) 0.1455(8) 0.039(4) Uiso 0.50 d P 3
H2SA H 0.3022(9) -0.1938(8) 0.1715(8) 0.046 Uiso 0.50 calc PR 3
H2SB H 0.3523(9) -0.1197(8) 0.1773(8) 0.046 Uiso 0.50 calc PR 3
O O 0.2491(7) -0.1177(5) 0.1258(7) 0.064(4) Uani 0.50 d P 3
C4S C 0.2064(12) -0.0838(11) 0.1745(11) 0.067(6) Uiso 0.50 d P 3
H4SA H 0.2417(12) -0.0461(11) 0.2002(11) 0.081 Uiso 0.50 calc PR 3
H4SB H 0.1924(12) -0.1197(11) 0.2073(11) 0.081 Uiso 0.50 calc PR 3
C5S C 0.1319(16) -0.0522(15) 0.1364(15) 0.114(9) Uiso 0.50 d P 3
H5SA H 0.1010(16) -0.0284(15) 0.1680(15) 0.171 Uiso 0.50 calc PR 3
H5SB H 0.0976(16) -0.0899(15) 0.1113(15) 0.171 Uiso 0.50 calc PR 3
H5SC H 0.1466(16) -0.0167(15) 0.1041(15) 0.171 Uiso 0.50 calc PR 3

loop_
_atom_type_symbol
_atom_type_description
_atom_type_scat_dispersion_real
_atom_type_scat_dispersion_imag
_atom_type_scat_source
C C 0.0033 0.0016 'International Tables Vol C Tables 4.2.6.8 and 6.1.1.4'
H H 0.0000 0.0000 'International Tables Vol C Tables 4.2.6.8 and 6.1.1.4'
N N 0.0061 0.0033 'International Tables Vol C Tables 4.2.6.8 and 6.1.1.4'
Si Si 0.0817 0.0704 'International Tables Vol C Tables 4.2.6.8 and 6.1.1.4'
Cl Cl 0.1484 0.1585 'International Tables Vol C Tables 4.2.6.8 and 6.1.1.4'
Zr Zr -2.9673 0.5597 'International Tables Vol C Tables 4.2.6.8 and 6.1.1.4'
Mo Mo -1.6832 0.6857 'International Tables Vol C Tables 4.2.6.8 and 6.1.1.4'
O O 0.0106 0.0060 'International Tables Vol C Tables 4.2.6.8 and 6.1.1.4'

loop_
_geom_angle_atom_site_label_1
_geom_angle_atom_site_label_2
_geom_angle_atom_site_label_3
_geom_angle
_geom_angle_site_symmetry_1
_geom_angle_site_symmetry_3
_geom_angle_publ_flag
N15 Mo1 N12 99.0(3) . . ?
N15 Mo1 N11 101.0(2) . . ?
N12 Mo1 N11 118.0(3) . . ?
N15 Mo1 N13 99.9(3) . . ?
N12 Mo1 N13 117.0(3) . . ?
N11 Mo1 N13 116.2(3) . . ?
N15 Mo1 N14 178.7(2) . . ?
N12 Mo1 N14 80.2(2) . . ?
N11 Mo1 N14 80.3(2) . . ?
N13 Mo1 N14 79.6(2) . . ?
N25 Mo2 N23 99.5(3) . . ?
N25 Mo2 N22 100.6(3) . . ?
N23 Mo2 N22 116.7(3) . . ?
N25 Mo2 N21 100.0(3) . . ?
N23 Mo2 N21 115.0(3) . . ?
N22 Mo2 N21 119.4(3) . . ?
N25 Mo2 N24 179.6(2) . . ?
N23 Mo2 N24 80.4(3) . . ?
N22 Mo2 N24 79.8(3) . . ?
N21 Mo2 N24 79.6(2) . . ?
N26 Zr N16 114.6(2) . . ?
N26 Zr Cl1 108.5(2) . . ?
N16 Zr Cl1 108.7(2) . . ?
N26 Zr Cl2 109.4(2) . . ?
N16 Zr Cl2 108.3(2) . . ?
Cl1 Zr Cl2 107.14(9) . . ?
N11 Si11 C112 113.9(5) . . ?
N11 Si11 C113 111.2(4) . . ?
C112 Si11 C113 110.1(7) . . ?
N11 Si11 C111 108.8(5) . . ?
C112 Si11 C111 108.6(10) . . ?
C113 Si11 C111 103.7(9) . . ?
N12 Si12 C121 110.7(4) . . ?
N12 Si12 C122 110.9(4) . . ?
C121 Si12 C122 106.7(5) . . ?
N12 Si12 C123 108.8(4) . . ?
C121 Si12 C123 111.6(5) . . ?
C122 Si12 C123 108.3(5) . . ?
N13 Si13 C133 110.9(4) . . ?
N13 Si13 C132 110.4(4) . . ?
C133 Si13 C132 109.8(5) . . ?
N13 Si13 C131 109.6(4) . . ?
C133 Si13 C131 108.3(5) . . ?
C132 Si13 C131 107.6(4) . . ?
N21 Si21 C211 107.9(4) . . ?
N21 Si21 C212 112.5(4) . . ?
C211 Si21 C212 110.8(5) . . ?
N21 Si21 C213 110.6(4) . . ?
C211 Si21 C213 110.1(5) . . ?
C212 Si21 C213 104.9(5) . . ?
N22 Si22 C222 113.3(4) . . ?
N22 Si22 C223 110.8(5) . . ?
C222 Si22 C223 108.1(5) . . ?
N22 Si22 C221 109.8(5) . . ?
C222 Si22 C221 108.7(6) . . ?
C223 Si22 C221 106.0(7) . . ?
N23 Si23 C231 111.1(4) . . ?
N23 Si23 C233 110.4(4) . . ?
C231 Si23 C233 110.0(4) . . ?
N23 Si23 C232 111.0(4) . . ?
C231 Si23 C232 105.3(4) . . ?
C233 Si23 C232 108.9(4) . . ?
C11 N11 Si11 114.6(5) . . ?
C11 N11 Mo1 116.2(5) . . ?
Si11 N11 Mo1 128.8(3) . . ?
C13 N12 Si12 117.2(6) . . ?
C13 N12 Mo1 117.7(5) . . ?
Si12 N12 Mo1 125.0(3) . . ?
C15 N13 Si13 117.1(6) . . ?
C15 N13 Mo1 116.7(5) . . ?
Si13 N13 Mo1 126.1(3) . . ?
C14 N14 C12 111.5(9) . . ?
C14 N14 C16 109.7(9) . . ?
C12 N14 C16 112.4(9) . . ?
C14 N14 Mo1 107.3(6) . . ?
C12 N14 Mo1 108.0(6) . . ?
C16 N14 Mo1 107.7(6) . . ?
N16 N15 Mo1 176.9(5) . . ?
N15 N16 Zr 175.9(6) . . ?
C21 N21 Si21 118.0(5) . . ?
C21 N21 Mo2 116.9(5) . . ?
Si21 N21 Mo2 125.1(3) . . ?
C23 N22 Si22 111.3(6) . . ?
C23 N22 Mo2 114.9(5) . . ?
Si22 N22 Mo2 133.7(4) . . ?
C25 N23 Si23 118.8(5) . . ?
C25 N23 Mo2 115.7(6) . . ?
Si23 N23 Mo2 125.3(3) . . ?
C24 N24 C26 113.1(8) . . ?
C24 N24 C22 111.7(8) . . ?
C26 N24 C22 110.4(7) . . ?
C24 N24 Mo2 107.7(5) . . ?
C26 N24 Mo2 106.5(5) . . ?
C22 N24 Mo2 107.2(5) . . ?
N26 N25 Mo2 177.9(5) . . ?
N25 N26 Zr 170.6(5) . . ?
N11 C11 C12 112.6(7) . . ?
N14 C12 C11 108.7(10) . . ?
N12 C13 C14 109.6(9) . . ?
N14 C14 C13 108.3(10) . . ?
C16 C15 N13 112.7(8) . . ?
C15 C16 N14 108.2(10) . . ?
C22 C21 N21 111.4(7) . . ?
C21 C22 N24 110.2(7) . . ?
C24 C23 N22 111.0(9) . . ?
N24 C24 C23 110.9(8) . . ?
N23 C25 C26 110.6(7) . . ?
N24 C26 C25 110.2(7) . . ?
O C2S C1S 115.3(14) . . ?
C2S O C4S 120.3(15) . . ?
O C4S C5S 107.1(19) . . ?

loop_
_geom_bond_atom_site_label_1
_geom_bond_atom_site_label_2
_geom_bond_distance
_geom_bond_site_symmetry_2
_geom_bond_publ_flag
Mo1 N15 1.797(6) . ?
Mo1 N12 1.975(7) . ?
Mo1 N11 1.988(6) . ?
Mo1 N13 1.988(7) . ?
Mo1 N14 2.236(6) . ?
Mo2 N25 1.796(6) . ?
Mo2 N23 1.979(6) . ?
Mo2 N22 1.981(7) . ?
Mo2 N21 1.983(6) . ?
Mo2 N24 2.251(6) . ?
Zr N26 1.974(6) . ?
Zr N16 1.978(6) . ?
Zr Cl1 2.394(2) . ?
Zr Cl2 2.408(2) . ?
Si11 N11 1.740(6) . ?
Si11 C112 1.782(12) . ?
Si11 C113 1.846(11) . ?
Si11 C111 1.88(2) . ?
Si12 N12 1.744(7) . ?
Si12 C121 1.863(10) . ?
Si12 C122 1.872(10) . ?
Si12 C123 1.873(9) . ?
Si13 N13 1.759(7) . ?
Si13 C133 1.870(10) . ?
Si13 C132 1.875(9) . ?
Si13 C131 1.878(9) . ?
Si21 N21 1.746(6) . ?
Si21 C211 1.854(10) . ?
Si21 C212 1.856(11) . ?
Si21 C213 1.877(9) . ?
Si22 N22 1.754(7) . ?
Si22 C222 1.851(10) . ?
Si22 C223 1.875(13) . ?
Si22 C221 1.880(12) . ?
Si23 N23 1.751(7) . ?
Si23 C231 1.850(8) . ?
Si23 C233 1.850(8) . ?
Si23 C232 1.895(8) . ?
N11 C11 1.505(9) . ?
N12 C13 1.481(10) . ?
N13 C15 1.480(9) . ?
N14 C14 1.47(2) . ?
N14 C12 1.482(14) . ?
N14 C16 1.51(2) . ?
N15 N16 1.249(8) . ?
N21 C21 1.485(10) . ?
N22 C23 1.497(11) . ?
N23 C25 1.482(10) . ?
N24 C24 1.440(11) . ?
N24 C26 1.471(11) . ?
N24 C22 1.492(10) . ?
N25 N26 1.245(8) . ?
C11 C12 1.51(2) . ?
C13 C14 1.55(2) . ?
C15 C16 1.48(2) . ?
C21 C22 1.466(12) . ?
C23 C24 1.463(14) . ?
C25 C26 1.491(12) . ?
C1S C2S 1.63(2) . ?
C2S O 1.24(2) . ?
O C4S 1.44(2) . ?
C4S C5S 1.44(3) . ?
